data_7005647
loop_
_publ_author_name
'Konstantin V. Domasevitch'
'Il'ya A. Gural'skiy'
'Pavlo V. Solntsev'
'Eduard B. Rusanov'
'Harald Krautscheid'
'Judith A. K. Howard'
'Alexander N. Chernega'

_publ_section_title
;
 4,4'-Bipyridazine: a new twist for the synthesis of coordination
 polymers.
;
_journal_issue 29
_journal_name_full 'Dalton transactions (Cambridge, England : 2003)'
_journal_page_first 3140
_journal_page_last 3148
_journal_paper_doi 10.1039/b703911e
_journal_year 2007
_chemical_formula_moiety 'C8 H6 N6 O6 Zn'
_chemical_formula_sum 'C8 H6 N6 O6 Zn'
_chemical_formula_weight 347.56
_chemical_name_common 'Zinc(ii) Nitrate 1:1 Complex with 4,4'-Bipyridazine'
_chemical_name_systematic
;
Zinc(II) Nitrate 1:1 Complex with 4,4'-Bipyridazine
;
_space_group_IT_number 14
_symmetry_cell_setting monoclinic
_symmetry_space_group_name_Hall '-P 2yn'
_symmetry_space_group_name_H-M 'P 1 21/n 1'
_atom_sites_solution_hydrogens geom
_atom_sites_solution_primary direct
_atom_sites_solution_secondary difmap
_audit_creation_method SHELXL-97
_cell_angle_alpha 90.00
_cell_angle_beta 101.3800(10)
_cell_angle_gamma 90.00
_cell_formula_units_Z 4
_cell_length_a 6.07500(10)
_cell_length_b 16.9431(3)
_cell_length_c 11.9592(2)
_cell_measurement_reflns_used 7745
_cell_measurement_temperature 173(2)
_cell_measurement_theta_max 28.70
_cell_measurement_theta_min 2.97
_cell_volume 1206.75(4)
_computing_cell_refinement 'SMART-NT (Bruker, 1998)'
_computing_data_collection 'SMART-NT (Bruker, 1998)'
_computing_data_reduction 'SMART-NT (Bruker, 1998)'
_computing_molecular_graphics 'Diamond 2.1e (Brandenburg, 1999)'
_computing_publication_material 'WinGX 1.700.00 (Farrugia, 1999)'
_computing_structure_refinement 'SHELXL-97 (Sheldrick, 1997)'
_computing_structure_solution 'SHELXS-97 (Sheldrick, 1997)'
_diffrn_ambient_temperature 173(2)
_diffrn_measured_fraction_theta_full 0.986
_diffrn_measured_fraction_theta_max 0.986
_diffrn_measurement_device_type 'Bruker Apex CCD area-detector diffractometer'
_diffrn_measurement_method '\w scans'
_diffrn_radiation_monochromator graphite
_diffrn_radiation_source 'fine-focus sealed tube'
_diffrn_radiation_type MoK\a
_diffrn_radiation_wavelength 0.71073
_diffrn_reflns_av_R_equivalents 0.0225
_diffrn_reflns_av_sigmaI/netI 0.0283
_diffrn_reflns_limit_h_max 8
_diffrn_reflns_limit_h_min -8
_diffrn_reflns_limit_k_max 22
_diffrn_reflns_limit_k_min -22
_diffrn_reflns_limit_l_max 16
_diffrn_reflns_limit_l_min -16
_diffrn_reflns_number 7745
_diffrn_reflns_theta_full 28.70
_diffrn_reflns_theta_max 28.70
_diffrn_reflns_theta_min 2.97
_diffrn_standards_decay_% 0
_exptl_absorpt_coefficient_mu 2.078
_exptl_absorpt_correction_T_max 0.6609
_exptl_absorpt_correction_T_min 0.4104
_exptl_absorpt_correction_type empirical
_exptl_absorpt_process_details 'SADABS (Sheldrick, 1999)'
_exptl_crystal_colour colorless
_exptl_crystal_density_diffrn 1.913
_exptl_crystal_density_method 'not measured'
_exptl_crystal_description prism
_exptl_crystal_F_000 696
_exptl_crystal_size_max 0.50
_exptl_crystal_size_mid 0.20
_exptl_crystal_size_min 0.20
_refine_diff_density_max 0.303
_refine_diff_density_min -0.375
_refine_diff_density_rms 0.068
_refine_ls_extinction_method none
_refine_ls_goodness_of_fit_ref 1.054
_refine_ls_hydrogen_treatment mixed
_refine_ls_matrix_type full
_refine_ls_number_parameters 214
_refine_ls_number_reflns 3070
_refine_ls_number_restraints 0
_refine_ls_restrained_S_all 1.054
_refine_ls_R_factor_all 0.0388
_refine_ls_R_factor_gt 0.0279
_refine_ls_shift/su_max 0.002
_refine_ls_shift/su_mean 0.000
_refine_ls_structure_factor_coef Fsqd
_refine_ls_weighting_details 'calc w=1/[\s^2^(Fo^2^)+(0.0326P)^2^+0.3999P] where P=(Fo^2^+2Fc^2^)/3'
_refine_ls_weighting_scheme calc
_refine_ls_wR_factor_gt 0.0670
_refine_ls_wR_factor_ref 0.0717
_reflns_number_gt 2339
_reflns_number_total 3070
_reflns_threshold_expression >2sigma(I)
_cod_data_source_file b703911e.txt
_cod_data_source_block (2)
_cod_depositor_comments
;
The following automatic conversions were performed:
'_symmetry_cell_setting' value 'Monoclinic' changed to 'monoclinic'
according to '/home/saulius/struct/CIF-dictionaries/cif_core.dic'
dictionary named 'cif_core.dic' version 2.4.1 from 2010-06-29.

Automatic conversion script
Id: cif_fix_enum 1527 2010-12-29 10:47:43Z saulius 
;
_cod_original_sg_symbol_H-M 'P2(1)/n '
_cod_database_code 7005647

loop_
_symmetry_equiv_pos_as_xyz
'x, y, z'
'-x+1/2, y+1/2, -z+1/2'
'-x, -y, -z'
'x-1/2, -y-1/2, z-1/2'

loop_
_atom_site_label
_atom_site_type_symbol
_atom_site_fract_x
_atom_site_fract_y
_atom_site_fract_z
_atom_site_U_iso_or_equiv
_atom_site_adp_type
_atom_site_occupancy
_atom_site_symmetry_multiplicity
_atom_site_calc_flag
_atom_site_refinement_flags
_atom_site_disorder_assembly
_atom_site_disorder_group
Zn1 Zn 0.83620(4) 1.107448(15) 0.775966(19) 0.03407(9) Uani 1 1 d . . .
O1 O 1.1127(3) 1.18787(14) 0.84953(19) 0.0730(6) Uani 1 1 d . . .
O2 O 0.9846(3) 1.10280(11) 0.95027(14) 0.0549(4) Uani 1 1 d . . .
O3 O 1.2553(3) 1.17951(15) 1.03032(19) 0.0815(7) Uani 1 1 d . . .
O4 O 1.0885(3) 1.04650(14) 0.70216(15) 0.0706(6) Uani 1 1 d . . .
O5 O 0.8714(3) 1.11812(12) 0.58608(16) 0.0636(5) Uani 1 1 d . . .
O6 O 1.1650(3) 1.06808(12) 0.53668(13) 0.0541(4) Uani 1 1 d . . .
N1 N 0.6358(3) 1.01033(11) 0.77214(13) 0.0339(4) Uani 1 1 d . . .
N2 N 0.5370(3) 1.00153(11) 0.86266(13) 0.0380(4) Uani 1 1 d . . .
N3 N -0.1125(3) 0.69886(10) 0.75467(13) 0.0327(4) Uani 1 1 d . . .
N4 N -0.1166(3) 0.74666(12) 0.66441(14) 0.0409(4) Uani 1 1 d . . .
N5 N 1.1232(3) 1.15792(13) 0.94646(19) 0.0509(5) Uani 1 1 d . . .
N6 N 1.0436(3) 1.07747(12) 0.60574(14) 0.0384(4) Uani 1 1 d . . .
C1 C 0.3994(4) 0.94113(13) 0.86242(16) 0.0369(5) Uani 1 1 d . . .
C2 C 0.3481(3) 0.88624(12) 0.77351(15) 0.0327(4) Uani 1 1 d . . .
C3 C 0.4523(4) 0.89689(14) 0.68311(18) 0.0411(5) Uani 1 1 d . . .
C4 C 0.5961(4) 0.96016(14) 0.68611(18) 0.0414(5) Uani 1 1 d . . .
C5 C 0.0291(4) 0.80462(14) 0.67518(17) 0.0400(5) Uani 1 1 d . . .
C6 C 0.1876(3) 0.82155(13) 0.77458(15) 0.0321(4) Uani 1 1 d . . .
C7 C 0.1840(3) 0.77343(14) 0.86605(16) 0.0378(5) Uani 1 1 d . . .
C8 C 0.0296(4) 0.71215(14) 0.85142(17) 0.0389(5) Uani 1 1 d . . .
H1 H 0.334(4) 0.9378(15) 0.9251(19) 0.042(6) Uiso 1 1 d . . .
H3 H 0.426(4) 0.8616(17) 0.624(2) 0.054(7) Uiso 1 1 d . . .
H4 H 0.675(4) 0.9691(15) 0.627(2) 0.053(7) Uiso 1 1 d . . .
H5 H 0.019(4) 0.8388(14) 0.6125(19) 0.040(6) Uiso 1 1 d . . .
H7 H 0.279(4) 0.7800(15) 0.934(2) 0.053(7) Uiso 1 1 d . . .
H8 H 0.020(4) 0.6777(16) 0.912(2) 0.049(7) Uiso 1 1 d . . .

loop_
_atom_site_aniso_label
_atom_site_aniso_U_11
_atom_site_aniso_U_22
_atom_site_aniso_U_33
_atom_site_aniso_U_23
_atom_site_aniso_U_13
_atom_site_aniso_U_12
Zn1 0.03210(12) 0.03200(17) 0.03933(13) -0.00089(10) 0.00997(9) -0.00011(10)
O1 0.0515(10) 0.0817(16) 0.0826(14) 0.0259(12) 0.0055(9) -0.0130(10)
O2 0.0590(10) 0.0536(12) 0.0497(9) 0.0012(8) 0.0047(8) -0.0148(9)
O3 0.0546(11) 0.0884(17) 0.0878(14) -0.0302(12) -0.0189(10) -0.0018(11)
O4 0.0581(10) 0.1114(19) 0.0442(9) 0.0236(10) 0.0143(8) 0.0139(11)
O5 0.0618(11) 0.0663(14) 0.0662(11) 0.0091(9) 0.0212(9) 0.0286(9)
O6 0.0559(10) 0.0644(13) 0.0501(9) -0.0037(8) 0.0301(8) 0.0014(8)
N1 0.0356(8) 0.0332(10) 0.0341(8) -0.0012(7) 0.0098(6) -0.0024(7)
N2 0.0454(9) 0.0392(12) 0.0307(8) -0.0043(7) 0.0108(7) -0.0066(8)
N3 0.0345(8) 0.0311(11) 0.0328(8) 0.0024(7) 0.0077(6) -0.0011(7)
N4 0.0417(9) 0.0448(12) 0.0335(8) 0.0074(8) 0.0004(7) -0.0083(8)
N5 0.0332(9) 0.0512(15) 0.0645(13) -0.0107(10) 0.0006(8) 0.0032(8)
N6 0.0391(9) 0.0435(12) 0.0345(8) -0.0014(7) 0.0119(7) -0.0029(8)
C1 0.0456(11) 0.0387(14) 0.0280(8) -0.0011(8) 0.0111(8) -0.0058(9)
C2 0.0345(9) 0.0317(12) 0.0312(9) 0.0018(8) 0.0045(7) -0.0003(8)
C3 0.0493(12) 0.0396(14) 0.0375(10) -0.0112(9) 0.0163(9) -0.0082(10)
C4 0.0498(11) 0.0407(15) 0.0389(10) -0.0076(9) 0.0212(9) -0.0095(10)
C5 0.0431(11) 0.0423(14) 0.0311(9) 0.0107(9) -0.0007(8) -0.0067(9)
C6 0.0336(9) 0.0321(12) 0.0307(9) -0.0005(8) 0.0067(7) -0.0007(8)
C7 0.0410(10) 0.0412(14) 0.0288(9) 0.0025(8) 0.0013(8) -0.0043(9)
C8 0.0447(11) 0.0367(14) 0.0339(10) 0.0086(9) 0.0045(8) -0.0035(9)

loop_
_atom_type_symbol
_atom_type_description
_atom_type_scat_dispersion_real
_atom_type_scat_dispersion_imag
_atom_type_scat_source
C C 0.0033 0.0016 'International Tables Vol C Tables 4.2.6.8 and 6.1.1.4'
H H 0.0000 0.0000 'International Tables Vol C Tables 4.2.6.8 and 6.1.1.4'
N N 0.0061 0.0033 'International Tables Vol C Tables 4.2.6.8 and 6.1.1.4'
O O 0.0106 0.0060 'International Tables Vol C Tables 4.2.6.8 and 6.1.1.4'
Zn Zn 0.2839 1.4301 'International Tables Vol C Tables 4.2.6.8 and 6.1.1.4'

loop_
_geom_angle_atom_site_label_1
_geom_angle_atom_site_label_2
_geom_angle_atom_site_label_3
_geom_angle
_geom_angle_site_symmetry_1
_geom_angle_site_symmetry_3
_geom_angle_publ_flag
N1 Zn1 N3 103.54(7) . 2_556 ?
N1 Zn1 O2 97.42(7) . . ?
N3 Zn1 O2 110.22(7) 2_556 . ?
N1 Zn1 O4 94.19(8) . . ?
N3 Zn1 O4 141.58(7) 2_556 . ?
O2 Zn1 O4 100.72(7) . . ?
N1 Zn1 O1 155.52(7) . . ?
N3 Zn1 O1 91.74(8) 2_556 . ?
O2 Zn1 O1 58.95(7) . . ?
O4 Zn1 O1 85.01(9) . . ?
N1 Zn1 O5 102.10(7) . . ?
N3 Zn1 O5 87.25(6) 2_556 . ?
O2 Zn1 O5 149.92(8) . . ?
O4 Zn1 O5 55.50(6) . . ?
O1 Zn1 O5 97.57(8) . . ?
N5 O1 Zn1 90.84(14) . . ?
N5 O2 Zn1 95.45(14) . . ?
N6 O4 Zn1 97.60(14) . . ?
N6 O5 Zn1 90.48(12) . . ?
C4 N1 N2 120.94(18) . . ?
C4 N1 Zn1 123.56(13) . . ?
N2 N1 Zn1 115.46(13) . . ?
C1 N2 N1 117.81(16) . . ?
C8 N3 N4 120.40(17) . . ?
C8 N3 Zn1 125.67(14) . 2_546 ?
N4 N3 Zn1 113.93(12) . 2_546 ?
C5 N4 N3 117.81(16) . . ?
O3 N5 O1 123.2(2) . . ?
O3 N5 O2 122.0(2) . . ?
O1 N5 O2 114.77(19) . . ?
O6 N6 O5 123.06(19) . . ?
O6 N6 O4 121.28(19) . . ?
O5 N6 O4 115.66(17) . . ?
N2 C1 C2 124.17(18) . . ?
C3 C2 C1 116.37(19) . . ?
C3 C2 C6 121.11(18) . . ?
C1 C2 C6 122.50(17) . . ?
C2 C3 C4 118.13(19) . . ?
N1 C4 C3 122.57(18) . . ?
N4 C5 C6 124.96(18) . . ?
C7 C6 C5 116.04(19) . . ?
C7 C6 C2 124.54(18) . . ?
C5 C6 C2 119.38(17) . . ?
C6 C7 C8 117.54(18) . . ?
N3 C8 C7 123.21(18) . . ?

loop_
_geom_bond_atom_site_label_1
_geom_bond_atom_site_label_2
_geom_bond_distance
_geom_bond_site_symmetry_2
_geom_bond_publ_flag
Zn1 N1 2.0421(17) . ?
Zn1 N3 2.0452(17) 2_556 ?
Zn1 O2 2.1030(17) . ?
Zn1 O4 2.175(2) . ?
Zn1 O1 2.207(2) . ?
Zn1 O5 2.3296(19) . ?
O1 N5 1.255(3) . ?
O2 N5 1.264(3) . ?
O3 N5 1.211(3) . ?
O4 N6 1.247(2) . ?
O5 N6 1.236(2) . ?
O6 N6 1.221(2) . ?
N1 C4 1.320(3) . ?
N1 N2 1.345(2) . ?
N2 C1 1.321(3) . ?
N3 C8 1.319(3) . ?
N3 N4 1.346(2) . ?
N3 Zn1 2.0452(17) 2_546 ?
N4 C5 1.312(3) . ?
C1 C2 1.401(3) . ?
C2 C3 1.368(3) . ?
C2 C6 1.469(3) . ?
C3 C4 1.379(3) . ?
C5 C6 1.404(3) . ?
C6 C7 1.368(3) . ?
C7 C8 1.387(3) . ?
